data_7130840
loop_
_publ_author_name
'Chen, Zilong'
'Li, Zijian'
'Chu, Dongdong'
'Zhang, Fangfang'
'Li, Xiaojing'
'Yang, Zhihua'
'Long, Xifa'
'Pan, Shilie'

_publ_section_title
;
 A2B6O9F2 (A = NH4, K): New members of A2B6O9F2 family with deep-UV cutoff
 edge and moderate birefringence
;
_journal_name_full 'Chemical Communications'
_journal_paper_doi 10.1039/D2CC04193F
_journal_year 2022
_chemical_formula_moiety 'B6 F2 O9, 2(H4 N)'
_chemical_formula_sum 'B6 F2 H8 N2 O9'
_chemical_formula_weight 282.94
_space_group_crystal_system monoclinic
_space_group_IT_number 14
_space_group_name_Hall '-P 2ybc'
_space_group_name_H-M_alt 'P 1 21/c 1'
_atom_sites_solution_hydrogens geom
_atom_sites_solution_primary dual
_atom_sites_solution_secondary difmap
_audit_creation_date 2022-04-02
_audit_creation_method
;
Olex2 1.3
(compiled 2020.11.12 svn.r5f609507 for OlexSys, GUI svn.r6408)
;
_audit_update_record
;
2022-07-17 deposited with the CCDC.	2022-10-10 downloaded from the CCDC.
;
_cell_angle_alpha 90.00
_cell_angle_beta 113.443(6)
_cell_angle_gamma 90.00
_cell_formula_units_Z 4
_cell_length_a 6.1553(9)
_cell_length_b 12.1758(19)
_cell_length_c 14.5192(17)
_cell_measurement_reflns_used 626
_cell_measurement_temperature 273.15
_cell_measurement_theta_max 67.59
_cell_measurement_theta_min 10.61
_cell_volume 998.3(2)
_computing_cell_refinement 'SAINT V8.40A (Bruker, 2019)'
_computing_data_reduction 'SAINT V8.40A (Bruker, 2019)'
_computing_molecular_graphics 'Olex2 1.3 (Dolomanov et al., 2009)'
_computing_publication_material 'Olex2 1.3 (Dolomanov et al., 2009)'
_computing_structure_refinement 'XL  (Sheldrick, 2008)'
_computing_structure_solution 'SHELXS-97 (Sheldrick, 1990)'
_diffrn_ambient_temperature 273.15
_diffrn_measured_fraction_theta_full 0.982
_diffrn_measured_fraction_theta_max 0.982
_diffrn_measurement_device_type 'Bruker APEX-II CCD'
_diffrn_measurement_method '\f and \w scans'
_diffrn_radiation_monochromator graphite
_diffrn_radiation_type CuK\a
_diffrn_radiation_wavelength 1.54178
_diffrn_reflns_av_R_equivalents 0.0394
_diffrn_reflns_av_unetI/netI 0.0385
_diffrn_reflns_limit_h_max 7
_diffrn_reflns_limit_h_min -7
_diffrn_reflns_limit_k_max 14
_diffrn_reflns_limit_k_min -11
_diffrn_reflns_limit_l_max 17
_diffrn_reflns_limit_l_min -16
_diffrn_reflns_number 6324
_diffrn_reflns_theta_full 68.32
_diffrn_reflns_theta_max 68.32
_diffrn_reflns_theta_min 4.92
_diffrn_source 'fine-focus sealed tube'
_diffrn_source_current 1.2
_diffrn_source_power 0.06
_diffrn_source_voltage 50.0
_diffrn_standards_number 0
_exptl_absorpt_coefficient_mu 1.736
_exptl_absorpt_correction_T_max 0.7531
_exptl_absorpt_correction_T_min 0.5950
_exptl_absorpt_correction_type none
_exptl_absorpt_process_details
;
SADABS-2016/2 (Bruker,2016/2) was used for absorption correction.
wR2(int) was 0.0943 before and 0.0543 after correction.
The Ratio of minimum to maximum transmission is 0.7901.
The \l/2 correction factor is Not present.
;
_exptl_crystal_colour colourless
_exptl_crystal_colour_primary colourless
_exptl_crystal_density_diffrn 1.883
_exptl_crystal_density_method 'not measured'
_exptl_crystal_description plate
_exptl_crystal_F_000 568
_exptl_crystal_size_max 0.11
_exptl_crystal_size_mid 0.102
_exptl_crystal_size_min 0.02
_refine_diff_density_max 0.213
_refine_diff_density_min -0.271
_refine_diff_density_rms 0.057
_refine_ls_extinction_method none
_refine_ls_goodness_of_fit_ref 1.085
_refine_ls_hydrogen_treatment mixed
_refine_ls_matrix_type full
_refine_ls_number_parameters 172
_refine_ls_number_reflns 1803
_refine_ls_number_restraints 0
_refine_ls_restrained_S_all 1.085
_refine_ls_R_factor_all 0.0450
_refine_ls_R_factor_gt 0.0382
_refine_ls_shift/su_max 0.000
_refine_ls_shift/su_mean 0.000
_refine_ls_structure_factor_coef Fsqd
_refine_ls_weighting_details 'calc w=1/[\s^2^(Fo^2^)+(0.0503P)^2^+0.5379P] where P=(Fo^2^+2Fc^2^)/3'
_refine_ls_weighting_scheme calc
_refine_ls_wR_factor_gt 0.1020
_refine_ls_wR_factor_ref 0.1073
_reflns_number_gt 1549
_reflns_number_total 1803
_reflns_threshold_expression >2sigma(I)
_cod_data_source_file d2cc04193f2.cif
_cod_data_source_block 222
_cod_original_formula_sum 'H8 B6 F2 N2 O9'
_cod_database_code 7130840
_olex2_refinement_description
;
1. Fixed Uiso
 At 1.2 times of:
  All N(H,H,H,H) groups
2.a Riding coordinates:
 N1(H1A,H1B,H1C,H1D), N2(H2A,H2B,H2C,H2D)
;
_smtbx_masks_void_probe_radius 1.2
_smtbx_masks_void_truncation_radius 1.2
_olex2_submission_special_instructions 'No special instructions were received'

loop_
_space_group_symop_id
_space_group_symop_operation_xyz
1 'x, y, z'
2 '-x, y+1/2, -z+1/2'
3 '-x, -y, -z'
4 'x, -y-1/2, z-1/2'

loop_
_atom_site_label
_atom_site_type_symbol
_atom_site_fract_x
_atom_site_fract_y
_atom_site_fract_z
_atom_site_U_iso_or_equiv
_atom_site_adp_type
_atom_site_occupancy
_atom_site_symmetry_multiplicity
_atom_site_calc_flag
_atom_site_refinement_flags
_atom_site_disorder_assembly
_atom_site_disorder_group
F1 F 0.0910(2) -0.11245(12) -0.05291(9) 0.0374(3) Uani 1 1 d . . .
F2 F -0.7749(2) 0.08385(10) -0.44526(8) 0.0308(3) Uani 1 1 d . . .
O1 O -0.4764(2) -0.04073(12) -0.37012(10) 0.0276(4) Uani 1 1 d . . .
O2 O -0.1514(2) -0.04508(13) -0.21130(10) 0.0291(4) Uani 1 1 d . . .
O3 O -0.1566(2) -0.15746(12) -0.34684(10) 0.0283(4) Uani 1 1 d . . .
O4 O 0.1751(2) -0.16870(12) -0.18943(10) 0.0256(3) Uani 1 1 d . . .
O5 O 0.1718(3) -0.26085(13) -0.33537(11) 0.0321(4) Uani 1 1 d . . .
O6 O 0.4419(2) -0.35543(12) -0.19093(10) 0.0259(3) Uani 1 1 d . . .
O7 O 0.4726(3) -0.36818(13) -0.34920(10) 0.0314(4) Uani 1 1 d . . .
O8 O -0.7262(2) 0.02115(13) -0.28666(10) 0.0285(4) Uani 1 1 d . . .
O9 O 0.2558(2) 0.01525(12) -0.12532(10) 0.0279(4) Uani 1 1 d . . .
B1 B -0.2603(4) -0.0793(2) -0.30700(17) 0.0239(5) Uani 1 1 d . . .
B2 B 0.0886(4) -0.0768(2) -0.14705(17) 0.0241(5) Uani 1 1 d . . .
B3 B 0.0692(4) -0.19419(19) -0.28777(17) 0.0243(5) Uani 1 1 d . . .
B4 B 0.3627(4) -0.3299(2) -0.28916(18) 0.0252(5) Uani 1 1 d . . .
B5 B -0.6028(4) 0.05165(19) -0.34973(16) 0.0232(5) Uani 1 1 d . . .
B6 B 0.3481(4) 0.0540(2) -0.19009(17) 0.0252(5) Uani 1 1 d . . .
N1 N 0.2256(3) -0.34915(18) -0.03875(15) 0.0383(5) Uani 1 1 d . . .
H1A H 0.3419 -0.3890 0.0181 0.046 Uiso 1 1 d R . .
H1B H 0.0850 -0.3850 -0.0556 0.046 Uiso 1 1 d R . .
H1C H 0.2669 -0.3492 -0.0904 0.046 Uiso 1 1 d R . .
H1D H 0.2170 -0.2754 -0.0221 0.046 Uiso 1 1 d R . .
N2 N 0.6821(3) -0.17209(17) -0.02599(14) 0.0356(5) Uani 1 1 d . . .
H2A H 0.6769 -0.1164 0.0203 0.043 Uiso 1 1 d R . .
H2B H 0.7958 -0.1426 -0.0463 0.043 Uiso 1 1 d R . .
H2C H 0.5530 -0.1794 -0.0793 0.043 Uiso 1 1 d R . .
H2D H 0.7229 -0.2442 0.0124 0.043 Uiso 1 1 d R . .

loop_
_atom_site_aniso_label
_atom_site_aniso_U_11
_atom_site_aniso_U_22
_atom_site_aniso_U_33
_atom_site_aniso_U_23
_atom_site_aniso_U_13
_atom_site_aniso_U_12
F1 0.0353(7) 0.0467(8) 0.0322(7) 0.0013(6) 0.0157(5) -0.0038(6)
F2 0.0252(6) 0.0346(8) 0.0286(6) 0.0020(5) 0.0066(5) 0.0052(5)
O1 0.0220(7) 0.0278(8) 0.0301(8) -0.0049(6) 0.0073(6) 0.0038(6)
O2 0.0216(7) 0.0340(9) 0.0296(8) -0.0058(6) 0.0082(6) 0.0045(6)
O3 0.0252(7) 0.0298(8) 0.0268(7) -0.0035(6) 0.0071(6) 0.0064(6)
O4 0.0233(7) 0.0243(8) 0.0280(8) 0.0004(6) 0.0089(6) 0.0035(6)
O5 0.0321(8) 0.0333(9) 0.0287(8) 0.0001(6) 0.0096(6) 0.0128(7)
O6 0.0259(7) 0.0245(8) 0.0288(8) 0.0018(6) 0.0123(6) 0.0051(6)
O7 0.0322(8) 0.0367(9) 0.0269(7) 0.0056(6) 0.0134(6) 0.0129(7)
O8 0.0266(7) 0.0323(9) 0.0292(8) -0.0052(6) 0.0141(6) -0.0092(6)
O9 0.0285(7) 0.0290(8) 0.0301(8) -0.0058(6) 0.0158(6) -0.0079(6)
B1 0.0203(11) 0.0222(12) 0.0296(12) -0.0010(9) 0.0103(9) -0.0019(9)
B2 0.0216(11) 0.0246(12) 0.0258(11) -0.0012(9) 0.0091(9) 0.0009(9)
B3 0.0243(11) 0.0205(12) 0.0285(12) 0.0027(9) 0.0110(9) 0.0017(9)
B4 0.0217(11) 0.0239(13) 0.0293(12) -0.0015(9) 0.0093(9) 0.0019(9)
B5 0.0201(11) 0.0241(12) 0.0238(11) -0.0016(9) 0.0070(9) -0.0010(9)
B6 0.0209(11) 0.0255(13) 0.0296(12) -0.0011(10) 0.0105(9) 0.0001(9)
N1 0.0294(10) 0.0386(12) 0.0497(12) 0.0169(9) 0.0187(9) 0.0045(8)
N2 0.0277(9) 0.0409(12) 0.0400(11) -0.0087(9) 0.0156(8) -0.0038(8)

loop_
_atom_type_symbol
_atom_type_description
_atom_type_scat_dispersion_real
_atom_type_scat_dispersion_imag
_atom_type_scat_source
B B 0.0090 0.0039 'International Tables Vol C Tables 4.2.6.8 and 6.1.1.4'
F F 0.0727 0.0534 'International Tables Vol C Tables 4.2.6.8 and 6.1.1.4'
H H 0.0000 0.0000 'International Tables Vol C Tables 4.2.6.8 and 6.1.1.4'
N N 0.0311 0.0180 'International Tables Vol C Tables 4.2.6.8 and 6.1.1.4'
O O 0.0492 0.0322 'International Tables Vol C Tables 4.2.6.8 and 6.1.1.4'

loop_
_geom_angle_atom_site_label_1
_geom_angle_atom_site_label_2
_geom_angle_atom_site_label_3
_geom_angle
_geom_angle_site_symmetry_1
_geom_angle_site_symmetry_3
_geom_angle_publ_flag
B1 O1 B5 125.72(16) . . ?
B1 O2 B2 122.87(16) . . ?
B3 O3 B1 118.43(17) . . ?
B3 O4 B2 120.89(16) . . ?
B3 O5 B4 126.02(18) . . ?
B4 O6 B5 120.47(16) . 2_544 ?
B4 O7 B6 118.60(17) . 2_644 ?
B6 O8 B5 122.21(16) 1_455 . ?
B6 O9 B2 124.40(16) . . ?
O1 B1 O3 116.21(18) . . ?
O2 B1 O1 122.62(19) . . ?
O2 B1 O3 121.17(18) . . ?
F1 B2 O2 108.43(16) . . ?
F1 B2 O4 107.51(17) . . ?
F1 B2 O9 106.67(16) . . ?
O2 B2 O4 112.21(17) . . ?
O2 B2 O9 112.46(18) . . ?
O9 B2 O4 109.29(16) . . ?
O4 B3 O3 121.65(18) . . ?
O4 B3 O5 122.92(18) . . ?
O5 B3 O3 115.39(18) . . ?
O6 B4 O5 122.29(19) . . ?
O6 B4 O7 121.93(19) . . ?
O7 B4 O5 115.75(19) . . ?
F2 B5 O1 105.29(16) . . ?
F2 B5 O6 107.54(17) . 2_554 ?
F2 B5 O8 108.16(16) . . ?
O1 B5 O6 110.27(16) . 2_554 ?
O8 B5 O1 112.64(18) . . ?
O8 B5 O6 112.52(17) . 2_554 ?
O8 B6 O7 120.82(19) 1_655 2_654 ?
O8 B6 O9 123.53(19) 1_655 . ?
O9 B6 O7 115.65(18) . 2_654 ?
H1A N1 H1B 106.7 . . ?
H1A N1 H1C 110.8 . . ?
H1A N1 H1D 110.8 . . ?
H1B N1 H1C 109.6 . . ?
H1B N1 H1D 112.5 . . ?
H1C N1 H1D 106.5 . . ?
H2A N2 H2B 100.8 . . ?
H2A N2 H2C 115.0 . . ?
H2A N2 H2D 107.1 . . ?
H2B N2 H2C 107.1 . . ?
H2B N2 H2D 116.9 . . ?
H2C N2 H2D 109.9 . . ?

loop_
_geom_bond_atom_site_label_1
_geom_bond_atom_site_label_2
_geom_bond_distance
_geom_bond_site_symmetry_2
_geom_bond_publ_flag
F1 B2 1.429(3) . ?
F2 B5 1.425(3) . ?
O1 B1 1.364(3) . ?
O1 B5 1.464(3) . ?
O2 B1 1.346(3) . ?
O2 B2 1.451(3) . ?
O3 B1 1.393(3) . ?
O3 B3 1.385(3) . ?
O4 B2 1.475(3) . ?
O4 B3 1.349(3) . ?
O5 B3 1.372(3) . ?
O5 B4 1.382(3) . ?
O6 B4 1.347(3) . ?
O6 B5 1.464(3) 2_544 ?
O7 B4 1.380(3) . ?
O7 B6 1.393(3) 2_644 ?
O8 B5 1.452(3) . ?
O8 B6 1.351(3) 1_455 ?
O9 B2 1.468(3) . ?
O9 B6 1.362(3) . ?
B5 O6 1.464(3) 2_554 ?
B6 O7 1.393(3) 2_654 ?
B6 O8 1.351(3) 1_655 ?
N1 H1A 0.9790 . ?
N1 H1B 0.9120 . ?
N1 H1C 0.8819 . ?
N1 H1D 0.9376 . ?
N2 H2A 0.9638 . ?
N2 H2B 0.9326 . ?
N2 H2C 0.8652 . ?
N2 H2D 1.0171 . ?

loop_
_geom_hbond_atom_site_label_D
_geom_hbond_atom_site_label_H
_geom_hbond_atom_site_label_A
_geom_hbond_distance_DH
_geom_hbond_distance_HA
_geom_hbond_distance_DA
_geom_hbond_angle_DHA
_geom_hbond_site_symmetry_A
N1 H1A F2 0.98 2.59 3.164(2) 117.2 4_656
N1 H1A O1 0.98 1.78 2.754(2) 171.6 4_656
N1 H1B F2 0.91 1.95 2.812(2) 156.6 2_444
N1 H1C O1 0.88 2.83 3.346(3) 118.7 2_544
N1 H1C O6 0.88 2.13 3.000(2) 167.5 .
N1 H1D F1 0.94 2.11 2.983(3) 154.0 .
N1 H1D O5 0.94 2.87 3.377(3) 115.4 4_556
N2 H2A O7 0.96 2.67 3.336(2) 127.0 4_556
N2 H2A O9 0.96 1.87 2.820(2) 166.3 3_655
N2 H2B F1 0.93 1.89 2.792(2) 161.2 1_655
N2 H2C O4 0.87 2.24 3.079(2) 162.8 .
N2 H2C O6 0.87 2.61 3.176(2) 124.1 .
N2 H2D F2 1.02 2.38 3.086(2) 125.3 2_544
N2 H2D O3 1.02 2.23 3.163(3) 152.6 4_656

loop_
_geom_torsion_atom_site_label_1
_geom_torsion_atom_site_label_2
_geom_torsion_atom_site_label_3
_geom_torsion_atom_site_label_4
_geom_torsion
_geom_torsion_site_symmetry_1
_geom_torsion_site_symmetry_2
_geom_torsion_site_symmetry_3
_geom_torsion_site_symmetry_4
_geom_torsion_publ_flag
B1 O1 B5 F2 161.69(17) . . . . ?
B1 O1 B5 O6 46.0(3) . . . 2_554 ?
B1 O1 B5 O8 -80.7(2) . . . . ?
B1 O2 B2 F1 -132.0(2) . . . . ?
B1 O2 B2 O4 -13.4(3) . . . . ?
B1 O2 B2 O9 110.3(2) . . . . ?
B1 O3 B3 O4 9.7(3) . . . . ?
B1 O3 B3 O5 -172.52(18) . . . . ?
B2 O2 B1 O1 -173.25(19) . . . . ?
B2 O2 B1 O3 7.0(3) . . . . ?
B2 O4 B3 O3 -17.7(3) . . . . ?
B2 O4 B3 O5 164.73(19) . . . . ?
B2 O9 B6 O7 -171.68(18) . . . 2_654 ?
B2 O9 B6 O8 8.7(3) . . . 1_655 ?
B3 O3 B1 O1 176.05(18) . . . . ?
B3 O3 B1 O2 -4.2(3) . . . . ?
B3 O4 B2 F1 137.65(18) . . . . ?
B3 O4 B2 O2 18.5(3) . . . . ?
B3 O4 B2 O9 -106.9(2) . . . . ?
B3 O5 B4 O6 13.3(3) . . . . ?
B3 O5 B4 O7 -164.55(19) . . . . ?
B4 O5 B3 O3 -161.92(19) . . . . ?
B4 O5 B3 O4 15.8(3) . . . . ?
B5 O1 B1 O2 9.3(3) . . . . ?
B5 O1 B1 O3 -170.94(17) . . . . ?
B5 O6 B4 O5 164.72(19) 2_544 . . . ?
B5 O6 B4 O7 -17.6(3) 2_544 . . . ?
B6 O7 B4 O5 -174.11(18) 2_644 . . . ?
B6 O7 B4 O6 8.1(3) 2_644 . . . ?
B6 O8 B5 F2 -135.83(19) 1_455 . . . ?
B6 O8 B5 O1 108.2(2) 1_455 . . . ?
B6 O8 B5 O6 -17.2(3) 1_455 . . 2_554 ?
B6 O9 B2 F1 162.92(17) . . . . ?
B6 O9 B2 O2 -78.3(2) . . . . ?
B6 O9 B2 O4 47.0(3) . . . . ?
